data_4002743
loop_
_publ_author_name
'Nam, Gnu'
'Choi, Woongjin'
'Jo, Hongil'
'Ok, Kang Min'
'Ahn, Kyunghan'
'You, Tae-Soo'

_publ_section_title
;
 Influence of Thermally Activated Solid-State Crystal-to-Crystal
 Structural Transformation on the Thermoelectric Properties of the
 Ca5--xYbxAl2Sb6 (1.0 &#x2264; x &#x2264; 5.0) System
;
_journal_issue 3
_journal_name_full 'Chemistry of Materials'
_journal_page_first 1384
_journal_paper_doi 10.1021/acs.chemmater.6b05281
_journal_volume 29
_journal_year 2017
_chemical_formula_moiety Yb2.22Ca2.79Al2Sb6
_chemical_formula_sum 'Al2 Ca2.79 Sb6 Yb2.22'
_chemical_formula_weight 1279.37
_chemical_name_systematic
;
 ?
;
_space_group_crystal_system orthorhombic
_space_group_IT_number 55
_space_group_name_Hall '-P 2 2ab'
_space_group_name_H-M_alt 'P b a m'
_symmetry_space_group_name_Hall '-P 2 2ab'
_symmetry_space_group_name_H-M 'P b a m'
_atom_sites_solution_primary direct
_atom_sites_solution_secondary difmap
_audit_creation_method SHELXL-2013
_cell_angle_alpha 90
_cell_angle_beta 90
_cell_angle_gamma 90
_cell_formula_units_Z 2
_cell_length_a 12.0321(2)
_cell_length_b 14.0230(3)
_cell_length_c 4.45320(10)
_cell_measurement_reflns_used 1007
_cell_measurement_temperature 296(2)
_cell_measurement_theta_max 28.28
_cell_measurement_theta_min 2.23
_cell_volume 751.37(3)
_computing_cell_refinement 'Bruker SAINT'
_computing_data_collection 'Bruker APEX2'
_computing_data_reduction 'Bruker SAINT'
_computing_molecular_graphics 'Bruker SHELXTL'
_computing_publication_material 'Bruker SHELXTL'
_computing_structure_refinement 'SHELXL-2013 (Sheldrick, 2013)'
_computing_structure_solution 'SHELXL-2013 (Sheldrick, 2013)'
_diffrn_ambient_temperature 296(2)
_diffrn_measured_fraction_theta_full 0.960
_diffrn_measured_fraction_theta_max 0.962
_diffrn_measurement_device_type 'Bruker APEX-II CCD'
_diffrn_measurement_method '\f and \w scans'
_diffrn_radiation_type MoK\a
_diffrn_radiation_wavelength 0.71073
_diffrn_reflns_av_R_equivalents 0.0285
_diffrn_reflns_av_unetI/netI 0.0246
_diffrn_reflns_Laue_measured_fraction_full 0.960
_diffrn_reflns_Laue_measured_fraction_max 0.962
_diffrn_reflns_limit_h_max 15
_diffrn_reflns_limit_h_min -16
_diffrn_reflns_limit_k_max 17
_diffrn_reflns_limit_k_min -18
_diffrn_reflns_limit_l_max 5
_diffrn_reflns_limit_l_min -4
_diffrn_reflns_number 4311
_diffrn_reflns_point_group_measured_fraction_full 0.960
_diffrn_reflns_point_group_measured_fraction_max 0.962
_diffrn_reflns_theta_full 25.242
_diffrn_reflns_theta_max 28.279
_diffrn_reflns_theta_min 2.230
_diffrn_source 'fine-focus sealed tube'
_exptl_absorpt_coefficient_mu 25.270
_exptl_absorpt_correction_T_max 0.7461
_exptl_absorpt_correction_T_min 0.2999
_exptl_absorpt_correction_type multi-scan
_exptl_crystal_colour silver
_exptl_crystal_density_diffrn 5.655
_exptl_crystal_density_meas 5.655
_exptl_crystal_density_method 'not measured'
_exptl_crystal_description block
_exptl_crystal_F_000 1086
_exptl_crystal_size_max 0.08
_exptl_crystal_size_mid 0.06
_exptl_crystal_size_min 0.05
_refine_diff_density_max 1.467
_refine_diff_density_min -1.110
_refine_diff_density_rms 0.243
_refine_ls_extinction_coef 0.0054(2)
_refine_ls_extinction_expression Fc^*^=kFc[1+0.001xFc^2^\l^3^/sin(2\q)]^-1/4^
_refine_ls_extinction_method SHELXL
_refine_ls_goodness_of_fit_ref 1.219
_refine_ls_hydrogen_treatment undef
_refine_ls_matrix_type full
_refine_ls_number_parameters 45
_refine_ls_number_reflns 1007
_refine_ls_number_restraints 0
_refine_ls_restrained_S_all 1.219
_refine_ls_R_factor_all 0.0225
_refine_ls_R_factor_gt 0.0214
_refine_ls_shift/su_max 0.000
_refine_ls_shift/su_mean 0.000
_refine_ls_structure_factor_coef Fsqd
_refine_ls_weighting_details 'w=1/[\s^2^(Fo^2^)+(0.0236P)^2^+1.8786P] where P=(Fo^2^+2Fc^2^)/3'
_refine_ls_weighting_scheme calc
_refine_ls_wR_factor_gt 0.0536
_refine_ls_wR_factor_ref 0.0541
_reflns_Friedel_coverage 0.000
_reflns_number_gt 972
_reflns_number_total 1007
_reflns_threshold_expression 'I > 2\s(I)'
_cod_data_source_file cm6b05281_si_003.cif
_cod_data_source_block cnu1503_150206-1a
_cod_database_code 4002743
_shelx_space_group_comment
;
The symmetry employed for this shelxl refinement is uniquely defined
by the following loop, which should always be used as a source of
symmetry information in preference to the above space-group names.
They are only intended as comments.
;
_shelxl_version_number 2013-3

loop_
_space_group_symop_operation_xyz
'x, y, z'
'-x, -y, z'
'-x+1/2, y+1/2, -z'
'x+1/2, -y+1/2, -z'
'-x, -y, -z'
'x, y, -z'
'x-1/2, -y-1/2, z'
'-x-1/2, y-1/2, z'

loop_
_atom_site_label
_atom_site_type_symbol
_atom_site_fract_x
_atom_site_fract_y
_atom_site_fract_z
_atom_site_U_iso_or_equiv
_atom_site_adp_type
_atom_site_occupancy
_atom_site_site_symmetry_order
_atom_site_calc_flag
_atom_site_refinement_flags_posn
_atom_site_refinement_flags_adp
_atom_site_refinement_flags_occupancy
Ca1 Ca 0.09161(3) 0.24783(3) 0.0000 0.00950(18) Uani 0.534(2) 2 d S T P
Yb1 Yb 0.09161(3) 0.24783(3) 0.0000 0.00950(18) Uani 0.466(2) 2 d S T P
Ca2 Ca 0.32661(3) 0.01413(4) 0.0000 0.01181(18) Uani 0.505(2) 2 d S T P
Yb2 Yb 0.32661(3) 0.01413(4) 0.0000 0.01181(18) Uani 0.495(2) 2 d S T P
Ca3 Ca 0.0000 0.0000 0.0000 0.0098(3) Uani 0.706(3) 4 d S T P
Yb3 Yb 0.0000 0.0000 0.0000 0.0098(3) Uani 0.294(3) 4 d S T P
Sb1 Sb 0.02394(3) 0.40014(3) 0.5000 0.00939(13) Uani 1 2 d S T P
Sb2 Sb 0.15642(3) 0.09436(3) 0.5000 0.00864(13) Uani 1 2 d S T P
Sb3 Sb 0.33873(3) 0.32124(3) 0.0000 0.00811(13) Uani 1 2 d S T P
Al Al 0.33056(13) 0.21229(15) 0.5000 0.0106(4) Uani 1 2 d S T P

loop_
_atom_site_aniso_label
_atom_site_aniso_U_11
_atom_site_aniso_U_22
_atom_site_aniso_U_33
_atom_site_aniso_U_23
_atom_site_aniso_U_13
_atom_site_aniso_U_12
Ca1 0.0072(2) 0.0069(3) 0.0144(3) 0.000 0.000 -0.00067(15)
Yb1 0.0072(2) 0.0069(3) 0.0144(3) 0.000 0.000 -0.00067(15)
Ca2 0.0087(2) 0.0137(3) 0.0131(3) 0.000 0.000 0.00360(15)
Yb2 0.0087(2) 0.0137(3) 0.0131(3) 0.000 0.000 0.00360(15)
Ca3 0.0072(4) 0.0062(5) 0.0160(5) 0.000 0.000 -0.0006(3)
Yb3 0.0072(4) 0.0062(5) 0.0160(5) 0.000 0.000 -0.0006(3)
Sb1 0.0090(2) 0.0069(2) 0.0123(2) 0.000 0.000 -0.00046(13)
Sb2 0.0073(2) 0.0095(2) 0.0091(2) 0.000 0.000 -0.00207(12)
Sb3 0.0048(2) 0.0071(2) 0.0124(2) 0.000 0.000 -0.00097(11)
Al 0.0104(8) 0.0101(11) 0.0113(10) 0.000 0.000 -0.0016(6)

loop_
_atom_type_symbol
_atom_type_description
_atom_type_scat_dispersion_real
_atom_type_scat_dispersion_imag
_atom_type_scat_source
Al Al 0.0645 0.0514 'International Tables Vol C Tables 4.2.6.8 and 6.1.1.4'
Ca Ca 0.2262 0.3064 'International Tables Vol C Tables 4.2.6.8 and 6.1.1.4'
Sb Sb -0.5866 1.5461 'International Tables Vol C Tables 4.2.6.8 and 6.1.1.4'
Yb Yb -0.3850 5.5486 'International Tables Vol C Tables 4.2.6.8 and 6.1.1.4'

loop_
_geom_angle_atom_site_label_1
_geom_angle_atom_site_label_2
_geom_angle_atom_site_label_3
_geom_angle
_geom_angle_site_symmetry_1
_geom_angle_site_symmetry_3
Sb3 Ca1 Sb1 91.269(12) . 1_554
Sb3 Ca1 Sb1 91.269(12) . .
Sb1 Ca1 Sb1 88.499(15) 1_554 .
Sb3 Ca1 Sb3 178.562(15) . 7_565
Sb1 Ca1 Sb3 87.701(12) 1_554 7_565
Sb1 Ca1 Sb3 87.702(12) . 7_565
Sb3 Ca1 Sb2 89.412(12) . .
Sb1 Ca1 Sb2 179.317(16) 1_554 .
Sb1 Ca1 Sb2 91.538(8) . .
Sb3 Ca1 Sb2 91.619(12) 7_565 .
Sb3 Ca1 Sb2 89.412(12) . 1_554
Sb1 Ca1 Sb2 91.539(8) 1_554 1_554
Sb1 Ca1 Sb2 179.317(16) . 1_554
Sb3 Ca1 Sb2 91.618(12) 7_565 1_554
Sb2 Ca1 Sb2 88.416(15) . 1_554
Sb3 Ca1 Ca3 126.695(14) . .
Sb1 Ca1 Ca3 124.114(10) 1_554 .
Sb1 Ca1 Ca3 124.115(10) . .
Sb3 Ca1 Ca3 54.742(10) 7_565 .
Sb2 Ca1 Ca3 55.350(9) . .
Sb2 Ca1 Ca3 55.349(9) 1_554 .
Sb3 Ca1 Al 45.91(2) . 1_554
Sb1 Ca1 Al 82.38(3) 1_554 1_554
Sb1 Ca1 Al 135.57(3) . 1_554
Sb3 Ca1 Al 134.85(2) 7_565 1_554
Sb2 Ca1 Al 98.06(3) . 1_554
Sb2 Ca1 Al 45.11(3) 1_554 1_554
Ca3 Ca1 Al 96.17(3) . 1_554
Sb3 Ca1 Al 45.91(2) . .
Sb1 Ca1 Al 135.57(3) 1_554 .
Sb1 Ca1 Al 82.38(3) . .
Sb3 Ca1 Al 134.85(2) 7_565 .
Sb2 Ca1 Al 45.11(3) . .
Sb2 Ca1 Al 98.06(3) 1_554 .
Ca3 Ca1 Al 96.17(3) . .
Al Ca1 Al 74.69(3) 1_554 .
Sb3 Ca1 Ca2 56.141(12) . 3
Sb1 Ca1 Ca2 54.394(9) 1_554 3
Sb1 Ca1 Ca2 54.394(9) . 3
Sb3 Ca1 Ca2 122.421(15) 7_565 3
Sb2 Ca1 Ca2 126.119(10) . 3
Sb2 Ca1 Ca2 126.120(10) 1_554 3
Ca3 Ca1 Ca2 177.164(13) . 3
Al Ca1 Ca2 86.08(3) 1_554 3
Al Ca1 Ca2 86.08(3) . 3
Sb3 Ca1 Yb2 56.141(12) . 3
Sb1 Ca1 Yb2 54.394(9) 1_554 3
Sb1 Ca1 Yb2 54.394(9) . 3
Sb3 Ca1 Yb2 122.421(15) 7_565 3
Sb2 Ca1 Yb2 126.119(10) . 3
Sb2 Ca1 Yb2 126.120(10) 1_554 3
Ca3 Ca1 Yb2 177.164(13) . 3
Al Ca1 Yb2 86.08(3) 1_554 3
Al Ca1 Yb2 86.08(3) . 3
Ca2 Ca1 Yb2 0.000(4) 3 3
Sb2 Ca2 Sb2 87.242(13) 1_554 .
Sb2 Ca2 Sb1 170.61(2) 1_554 3_546
Sb2 Ca2 Sb1 92.833(7) . 3_546
Sb2 Ca2 Sb1 92.832(7) 1_554 3_545
Sb2 Ca2 Sb1 170.61(2) . 3_545
Sb1 Ca2 Sb1 85.566(13) 3_546 3_545
Sb2 Ca2 Sb3 84.544(12) 1_554 3_545
Sb2 Ca2 Sb3 84.544(12) . 3_545
Sb1 Ca2 Sb3 86.113(14) 3_546 3_545
Sb1 Ca2 Sb3 86.113(14) 3_545 3_545
Sb2 Ca2 Sb1 139.11(2) 1_554 7_665
Sb2 Ca2 Sb1 82.568(10) . 7_665
Sb1 Ca2 Sb1 50.042(13) 3_546 7_665
Sb1 Ca2 Sb1 103.265(11) 3_545 7_665
Sb3 Ca2 Sb1 133.199(11) 3_545 7_665
Sb2 Ca2 Sb1 82.568(10) 1_554 7_664
Sb2 Ca2 Sb1 139.11(2) . 7_664
Sb1 Ca2 Sb1 103.265(11) 3_546 7_664
Sb1 Ca2 Sb1 50.042(13) 3_545 7_664
Sb3 Ca2 Sb1 133.199(11) 3_545 7_664
Sb1 Ca2 Sb1 79.834(13) 7_665 7_664
Sb2 Ca2 Al 99.66(3) 1_554 .
Sb2 Ca2 Al 45.98(3) . .
Sb1 Ca2 Al 87.05(2) 3_546 .
Sb1 Ca2 Al 142.92(3) 3_545 .
Sb3 Ca2 Al 129.53(2) 3_545 .
Sb1 Ca2 Al 47.10(3) 7_665 .
Sb1 Ca2 Al 96.99(3) 7_664 .
Sb2 Ca2 Al 45.98(3) 1_554 1_554
Sb2 Ca2 Al 99.66(3) . 1_554
Sb1 Ca2 Al 142.92(3) 3_546 1_554
Sb1 Ca2 Al 87.05(2) 3_545 1_554
Sb3 Ca2 Al 129.53(2) 3_545 1_554
Sb1 Ca2 Al 96.99(3) 7_665 1_554
Sb1 Ca2 Al 47.10(3) 7_664 1_554
Al Ca2 Al 77.40(4) . 1_554
Sb2 Ca2 Yb1 119.918(14) 1_554 3_545
Sb2 Ca2 Yb1 119.919(13) . 3_545
Sb1 Ca2 Yb1 52.318(10) 3_546 3_545
Sb1 Ca2 Yb1 52.318(10) 3_545 3_545
Sb3 Ca2 Yb1 51.096(11) 3_545 3_545
Sb1 Ca2 Yb1 99.248(12) 7_665 3_545
Sb1 Ca2 Yb1 99.248(12) 7_664 3_545
Al Ca2 Yb1 138.69(2) . 3_545
Al Ca2 Yb1 138.69(2) 1_554 3_545
Sb2 Ca2 Ca1 119.918(14) 1_554 3_545
Sb2 Ca2 Ca1 119.919(13) . 3_545
Sb1 Ca2 Ca1 52.318(10) 3_546 3_545
Sb1 Ca2 Ca1 52.318(10) 3_545 3_545
Sb3 Ca2 Ca1 51.096(11) 3_545 3_545
Sb1 Ca2 Ca1 99.248(12) 7_665 3_545
Sb1 Ca2 Ca1 99.248(12) 7_664 3_545
Al Ca2 Ca1 138.69(2) . 3_545
Al Ca2 Ca1 138.69(2) 1_554 3_545
Yb1 Ca2 Ca1 0.000(11) 3_545 3_545
Sb3 Ca3 Sb3 180.0 7_565 3_545
Sb3 Ca3 Sb2 88.107(9) 7_565 5
Sb3 Ca3 Sb2 91.893(9) 3_545 5
Sb3 Ca3 Sb2 88.107(9) 7_565 5_556
Sb3 Ca3 Sb2 91.893(9) 3_545 5_556
Sb2 Ca3 Sb2 88.124(9) 5 5_556
Sb3 Ca3 Sb2 91.893(9) 7_565 1_554
Sb3 Ca3 Sb2 88.107(9) 3_545 1_554
Sb2 Ca3 Sb2 91.876(9) 5 1_554
Sb2 Ca3 Sb2 180.000(17) 5_556 1_554
Sb3 Ca3 Sb2 91.892(9) 7_565 .
Sb3 Ca3 Sb2 88.108(9) 3_545 .
Sb2 Ca3 Sb2 180.0 5 .
Sb2 Ca3 Sb2 91.876(9) 5_556 .
Sb2 Ca3 Sb2 88.124(9) 1_554 .
Sb3 Ca3 Ca1 55.342(9) 7_565 .
Sb3 Ca3 Ca1 124.658(9) 3_545 .
Sb2 Ca3 Ca1 124.867(8) 5 .
Sb2 Ca3 Ca1 124.867(8) 5_556 .
Sb2 Ca3 Ca1 55.133(8) 1_554 .
Sb2 Ca3 Ca1 55.133(8) . .
Sb3 Ca3 Yb1 124.658(9) 7_565 5
Sb3 Ca3 Yb1 55.342(9) 3_545 5
Sb2 Ca3 Yb1 55.133(8) 5 5
Sb2 Ca3 Yb1 55.133(8) 5_556 5
Sb2 Ca3 Yb1 124.867(8) 1_554 5
Sb2 Ca3 Yb1 124.867(8) . 5
Ca1 Ca3 Yb1 180.0 . 5
Sb3 Ca3 Ca1 124.658(9) 7_565 5
Sb3 Ca3 Ca1 55.342(9) 3_545 5
Sb2 Ca3 Ca1 55.133(8) 5 5
Sb2 Ca3 Ca1 55.133(8) 5_556 5
Sb2 Ca3 Ca1 124.867(8) 1_554 5
Sb2 Ca3 Ca1 124.867(8) . 5
Ca1 Ca3 Ca1 180.0 . 5
Yb1 Ca3 Ca1 0.000(4) 5 5
Sb3 Ca3 Yb2 55.143(10) 7_565 5
Sb3 Ca3 Yb2 124.857(10) 3_545 5
Sb2 Ca3 Yb2 52.561(6) 5 5
Sb2 Ca3 Yb2 52.561(6) 5_556 5
Sb2 Ca3 Yb2 127.439(6) 1_554 5
Sb2 Ca3 Yb2 127.438(6) . 5
Ca1 Ca3 Yb2 110.484(9) . 5
Yb1 Ca3 Yb2 69.516(9) 5 5
Ca1 Ca3 Yb2 69.516(9) 5 5
Sb3 Ca3 Ca2 55.143(10) 7_565 5
Sb3 Ca3 Ca2 124.857(10) 3_545 5
Sb2 Ca3 Ca2 52.561(6) 5 5
Sb2 Ca3 Ca2 52.561(6) 5_556 5
Sb2 Ca3 Ca2 127.439(6) 1_554 5
Sb2 Ca3 Ca2 127.438(6) . 5
Ca1 Ca3 Ca2 110.484(9) . 5
Yb1 Ca3 Ca2 69.516(9) 5 5
Ca1 Ca3 Ca2 69.516(9) 5 5
Yb2 Ca3 Ca2 0.000(15) 5 5
Al Sb1 Sb1 112.50(4) 7_565 5_566
Al Sb1 Yb1 80.55(3) 7_565 1_556
Sb1 Sb1 Yb1 134.992(8) 5_566 1_556
Al Sb1 Ca1 80.55(3) 7_565 1_556
Sb1 Sb1 Ca1 134.992(8) 5_566 1_556
Yb1 Sb1 Ca1 0.000(11) 1_556 1_556
Al Sb1 Ca1 80.55(3) 7_565 .
Sb1 Sb1 Ca1 134.992(8) 5_566 .
Yb1 Sb1 Ca1 88.499(15) 1_556 .
Ca1 Sb1 Ca1 88.499(15) 1_556 .
Al Sb1 Ca2 136.689(9) 7_565 3_556
Sb1 Sb1 Ca2 68.463(14) 5_566 3_556
Yb1 Sb1 Ca2 73.289(11) 1_556 3_556
Ca1 Sb1 Ca2 73.289(11) 1_556 3_556
Ca1 Sb1 Ca2 131.327(15) . 3_556
Al Sb1 Yb2 136.689(9) 7_565 3_556
Sb1 Sb1 Yb2 68.463(14) 5_566 3_556
Yb1 Sb1 Yb2 73.289(11) 1_556 3_556
Ca1 Sb1 Yb2 73.289(11) 1_556 3_556
Ca1 Sb1 Yb2 131.327(15) . 3_556
Ca2 Sb1 Yb2 0.000(16) 3_556 3_556
Al Sb1 Ca2 136.689(8) 7_565 3
Sb1 Sb1 Ca2 68.463(14) 5_566 3
Yb1 Sb1 Ca2 131.327(15) 1_556 3
Ca1 Sb1 Ca2 131.327(15) 1_556 3
Ca1 Sb1 Ca2 73.289(11) . 3
Ca2 Sb1 Ca2 85.565(13) 3_556 3
Yb2 Sb1 Ca2 85.565(13) 3_556 3
Al Sb1 Yb2 136.689(8) 7_565 3
Sb1 Sb1 Yb2 68.463(14) 5_566 3
Yb1 Sb1 Yb2 131.327(15) 1_556 3
Ca1 Sb1 Yb2 131.327(15) 1_556 3
Ca1 Sb1 Yb2 73.289(11) . 3
Ca2 Sb1 Yb2 85.565(13) 3_556 3
Yb2 Sb1 Yb2 85.565(13) 3_556 3
Ca2 Sb1 Yb2 0.000(16) 3 3
Al Sb1 Ca2 68.15(3) 7_565 7_565
Sb1 Sb1 Ca2 61.495(12) 5_566 7_565
Yb1 Sb1 Ca2 148.677(16) 1_556 7_565
Ca1 Sb1 Ca2 148.677(16) 1_556 7_565
Ca1 Sb1 Ca2 87.636(9) . 7_565
Ca2 Sb1 Ca2 129.959(13) 3_556 7_565
Yb2 Sb1 Ca2 129.959(13) 3_556 7_565
Ca2 Sb1 Ca2 76.736(11) 3 7_565
Yb2 Sb1 Ca2 76.736(11) 3 7_565
Al Sb1 Yb2 68.15(3) 7_565 7_565
Sb1 Sb1 Yb2 61.495(12) 5_566 7_565
Yb1 Sb1 Yb2 148.677(16) 1_556 7_565
Ca1 Sb1 Yb2 148.677(16) 1_556 7_565
Ca1 Sb1 Yb2 87.636(9) . 7_565
Ca2 Sb1 Yb2 129.959(13) 3_556 7_565
Yb2 Sb1 Yb2 129.959(13) 3_556 7_565
Ca2 Sb1 Yb2 76.736(11) 3 7_565
Yb2 Sb1 Yb2 76.736(11) 3 7_565
Ca2 Sb1 Yb2 0.000(10) 7_565 7_565
Al Sb2 Ca1 76.95(3) . .
Al Sb2 Yb1 76.95(3) . 1_556
Ca1 Sb2 Yb1 88.416(15) . 1_556
Al Sb2 Ca1 76.95(3) . 1_556
Ca1 Sb2 Ca1 88.416(15) . 1_556
Yb1 Sb2 Ca1 0.000(13) 1_556 1_556
Al Sb2 Ca3 135.847(6) . .
Ca1 Sb2 Ca3 69.518(7) . .
Yb1 Sb2 Ca3 128.308(13) 1_556 .
Ca1 Sb2 Ca3 128.308(13) 1_556 .
Al Sb2 Yb3 135.847(6) . 1_556
Ca1 Sb2 Yb3 128.308(13) . 1_556
Yb1 Sb2 Yb3 69.518(7) 1_556 1_556
Ca1 Sb2 Yb3 69.518(7) 1_556 1_556
Ca3 Sb2 Yb3 88.124(9) . 1_556
Al Sb2 Ca3 135.847(6) . 1_556
Ca1 Sb2 Ca3 128.308(13) . 1_556
Yb1 Sb2 Ca3 69.518(7) 1_556 1_556
Ca1 Sb2 Ca3 69.518(7) 1_556 1_556
Ca3 Sb2 Ca3 88.124(9) . 1_556
Yb3 Sb2 Ca3 0.0 1_556 1_556
Al Sb2 Yb2 73.62(3) . 1_556
Ca1 Sb2 Yb2 150.564(17) . 1_556
Yb1 Sb2 Yb2 84.769(9) 1_556 1_556
Ca1 Sb2 Yb2 84.769(9) 1_556 1_556
Ca3 Sb2 Yb2 135.125(17) . 1_556
Yb3 Sb2 Yb2 75.469(8) 1_556 1_556
Ca3 Sb2 Yb2 75.469(8) 1_556 1_556
Al Sb2 Ca2 73.62(3) . 1_556
Ca1 Sb2 Ca2 150.564(17) . 1_556
Yb1 Sb2 Ca2 84.769(9) 1_556 1_556
Ca1 Sb2 Ca2 84.769(9) 1_556 1_556
Ca3 Sb2 Ca2 135.125(17) . 1_556
Yb3 Sb2 Ca2 75.469(8) 1_556 1_556
Ca3 Sb2 Ca2 75.469(8) 1_556 1_556
Yb2 Sb2 Ca2 0.000(17) 1_556 1_556
Al Sb2 Ca2 73.62(3) . .
Ca1 Sb2 Ca2 84.770(9) . .
Yb1 Sb2 Ca2 150.564(17) 1_556 .
Ca1 Sb2 Ca2 150.564(17) 1_556 .
Ca3 Sb2 Ca2 75.469(8) . .
Yb3 Sb2 Ca2 135.124(17) 1_556 .
Ca3 Sb2 Ca2 135.124(17) 1_556 .
Yb2 Sb2 Ca2 87.242(13) 1_556 .
Ca2 Sb2 Ca2 87.242(13) 1_556 .
Al Sb3 Al 110.98(7) 1_554 .
Al Sb3 Ca1 77.33(4) 1_554 .
Al Sb3 Ca1 77.33(4) . .
Al Sb3 Yb3 117.99(4) 1_554 3
Al Sb3 Yb3 117.99(4) . 3
Ca1 Sb3 Yb3 146.841(16) . 3
Al Sb3 Ca3 117.99(4) 1_554 3
Al Sb3 Ca3 117.99(4) . 3
Ca1 Sb3 Ca3 146.841(16) . 3
Yb3 Sb3 Ca3 0.0 3 3
Al Sb3 Ca1 82.13(4) 1_554 7_665
Al Sb3 Ca1 82.13(4) . 7_665
Ca1 Sb3 Ca1 143.244(15) . 7_665
Yb3 Sb3 Ca1 69.916(10) 3 7_665
Ca3 Sb3 Ca1 69.916(10) 3 7_665
Al Sb3 Yb1 82.13(4) 1_554 7_665
Al Sb3 Yb1 82.13(4) . 7_665
Ca1 Sb3 Yb1 143.244(15) . 7_665
Yb3 Sb3 Yb1 69.916(10) 3 7_665
Ca3 Sb3 Yb1 69.916(10) 3 7_665
Ca1 Sb3 Yb1 0.000(14) 7_665 7_665
Al Sb3 Yb2 115.72(4) 1_554 3
Al Sb3 Yb2 115.72(4) . 3
Ca1 Sb3 Yb2 72.764(12) . 3
Yb3 Sb3 Yb2 74.077(12) 3 3
Ca3 Sb3 Yb2 74.077(12) 3 3
Ca1 Sb3 Yb2 143.992(16) 7_665 3
Yb1 Sb3 Yb2 143.992(16) 7_665 3
Al Sb3 Ca2 115.72(4) 1_554 3
Al Sb3 Ca2 115.72(4) . 3
Ca1 Sb3 Ca2 72.764(12) . 3
Yb3 Sb3 Ca2 74.077(12) 3 3
Ca3 Sb3 Ca2 74.077(12) 3 3
Ca1 Sb3 Ca2 143.992(16) 7_665 3
Yb1 Sb3 Ca2 143.992(16) 7_665 3
Yb2 Sb3 Ca2 0.000(11) 3 3
Sb2 Al Sb3 112.26(4) . .
Sb2 Al Sb3 112.26(4) . 1_556
Sb3 Al Sb3 110.98(7) . 1_556
Sb2 Al Sb1 107.60(7) . 7_665
Sb3 Al Sb1 106.68(4) . 7_665
Sb3 Al Sb1 106.68(4) 1_556 7_665
Sb2 Al Yb2 60.40(4) . 1_556
Sb3 Al Yb2 163.11(6) . 1_556
Sb3 Al Yb2 85.784(18) 1_556 1_556
Sb1 Al Yb2 64.74(4) 7_665 1_556
Sb2 Al Ca2 60.40(4) . 1_556
Sb3 Al Ca2 163.11(6) . 1_556
Sb3 Al Ca2 85.784(18) 1_556 1_556
Sb1 Al Ca2 64.74(4) 7_665 1_556
Yb2 Al Ca2 0.000(17) 1_556 1_556
Sb2 Al Ca2 60.40(4) . .
Sb3 Al Ca2 85.784(18) . .
Sb3 Al Ca2 163.11(6) 1_556 .
Sb1 Al Ca2 64.74(4) 7_665 .
Yb2 Al Ca2 77.40(4) 1_556 .
Ca2 Al Ca2 77.40(4) 1_556 .
Sb2 Al Ca1 57.95(3) . .
Sb3 Al Ca1 56.76(2) . .
Sb3 Al Ca1 116.85(6) 1_556 .
Sb1 Al Ca1 136.44(4) 7_665 .
Yb2 Al Ca1 118.35(5) 1_556 .
Ca2 Al Ca1 118.35(5) 1_556 .
Ca2 Al Ca1 73.51(2) . .
Sb2 Al Ca1 57.95(3) . 1_556
Sb3 Al Ca1 116.85(6) . 1_556
Sb3 Al Ca1 56.76(2) 1_556 1_556
Sb1 Al Ca1 136.44(4) 7_665 1_556
Yb2 Al Ca1 73.51(2) 1_556 1_556
Ca2 Al Ca1 73.51(2) 1_556 1_556
Ca2 Al Ca1 118.35(5) . 1_556
Ca1 Al Ca1 74.69(3) . 1_556
Sb2 Al Yb1 57.95(3) . 1_556
Sb3 Al Yb1 116.85(6) . 1_556
Sb3 Al Yb1 56.76(2) 1_556 1_556
Sb1 Al Yb1 136.44(4) 7_665 1_556
Yb2 Al Yb1 73.51(2) 1_556 1_556
Ca2 Al Yb1 73.51(2) 1_556 1_556
Ca2 Al Yb1 118.35(5) . 1_556
Ca1 Al Yb1 74.69(3) . 1_556
Ca1 Al Yb1 0.000(7) 1_556 1_556

loop_
_geom_bond_atom_site_label_1
_geom_bond_atom_site_label_2
_geom_bond_distance
_geom_bond_site_symmetry_2
Ca1 Sb3 3.1465(5) .
Ca1 Sb1 3.1910(4) 1_554
Ca1 Sb1 3.1910(4) .
Ca1 Sb3 3.1932(5) 7_565
Ca1 Sb2 3.1933(4) .
Ca1 Sb2 3.1934(4) 1_554
Ca1 Ca3 3.6460(4) .
Ca1 Al 3.6704(13) 1_554
Ca1 Al 3.6704(13) .
Ca1 Ca2 3.8618(6) 3
Ca1 Yb2 3.8618(6) 3
Ca2 Sb2 3.2275(4) 1_554
Ca2 Sb2 3.2275(4) .
Ca2 Sb1 3.2782(4) 3_546
Ca2 Sb1 3.2782(4) 3_545
Ca2 Sb3 3.3576(6) 3_545
Ca2 Sb1 3.4700(5) 7_665
Ca2 Sb1 3.4700(5) 7_664
Ca2 Al 3.5612(16) .
Ca2 Al 3.5612(16) 1_554
Ca2 Yb1 3.8617(6) 3_545
Ca2 Ca1 3.8617(6) 3_545
Ca3 Sb3 3.1700(4) 7_565
Ca3 Sb3 3.1700(4) 3_545
Ca3 Sb2 3.2017(3) 5
Ca3 Sb2 3.2017(3) 5_556
Ca3 Sb2 3.2017(3) 1_554
Ca3 Sb2 3.2017(3) .
Ca3 Yb1 3.6460(4) 5
Ca3 Ca1 3.6460(4) 5
Ca3 Yb2 3.9348(4) 5
Ca3 Ca2 3.9348(4) 5
Sb1 Al 2.8107(19) 7_565
Sb1 Sb1 2.8594(8) 5_566
Sb1 Yb1 3.1910(4) 1_556
Sb1 Ca1 3.1910(4) 1_556
Sb1 Ca2 3.2782(4) 3_556
Sb1 Yb2 3.2782(4) 3_556
Sb1 Ca2 3.2782(4) 3
Sb1 Yb2 3.2782(4) 3
Sb1 Ca2 3.4700(5) 7_565
Sb1 Yb2 3.4700(5) 7_565
Sb2 Al 2.6692(18) .
Sb2 Yb1 3.1933(4) 1_556
Sb2 Ca1 3.1933(4) 1_556
Sb2 Yb3 3.2017(3) 1_556
Sb2 Ca3 3.2017(3) 1_556
Sb2 Yb2 3.2275(4) 1_556
Sb2 Ca2 3.2275(4) 1_556
Sb3 Al 2.7021(12) 1_554
Sb3 Al 2.7021(12) .
Sb3 Yb3 3.1700(4) 3
Sb3 Ca3 3.1700(4) 3
Sb3 Ca1 3.1932(5) 7_665
Sb3 Yb1 3.1932(5) 7_665
Sb3 Yb2 3.3576(6) 3
Sb3 Ca2 3.3576(6) 3
Al Sb3 2.7022(12) 1_556
Al Sb1 2.8106(19) 7_665
Al Yb2 3.5612(16) 1_556
Al Ca2 3.5612(16) 1_556
Al Ca1 3.6704(13) 1_556
Al Yb1 3.6704(13) 1_556
